data_7046822
loop_
_publ_author_name
'Zi\'o\/lkowska, Aleksandra'
'Szynkiewicz, Natalia'
'Wi\'sniewska, Aleksandra'
'Pikies, Jerzy'
'Ponikiewski, \/Lukasz'

_publ_section_title
;
 Reactions of (Ph)tBuP-P(SiMe<sub>3</sub>)Li&#x00B7;3THF with
 [(PNP)TiCl<sub>2</sub>] and
 [<sup>Me</sup>NacNacTiCl<sub>2</sub>&#x00B7;THF]: synthesis of first PNP
 titanium(iv) complex with the phosphanylphosphinidene ligand
 [(PNP)Ti(Cl){\h<sup>2</sup>-P-P(Ph)tBu}].
;
_journal_issue 29
_journal_name_full 'Dalton transactions (Cambridge, England : 2003)'
_journal_page_first 9733
_journal_page_last 9741
_journal_paper_doi 10.1039/c8dt01833b
_journal_volume 47
_journal_year 2018
_chemical_compound_source 'synthesis as described'
_chemical_formula_moiety 'C39 H55 Cl N2 P2 Ti'
_chemical_formula_sum 'C39 H55 Cl N2 P2 Ti'
_chemical_formula_weight 697.14
_chemical_properties_physical Air-sensitive,Moisture-sensitive,Oxygen-sensitive
_space_group_IT_number 14
_space_group_name_Hall '-P 2ybc'
_space_group_name_H-M_alt 'P 1 21/c 1'
_symmetry_cell_setting monoclinic
_symmetry_Int_Tables_number 14
_symmetry_space_group_name_Hall '-P 2ybc'
_symmetry_space_group_name_H-M 'P 1 21/c 1'
_atom_sites_solution_hydrogens mixed
_audit_creation_date 2017-04-05T12:27:26-00:00
_audit_creation_method 'WinGX routine CIF_UPDATE'
_audit_update_record
;
2018-01-23 deposited with the CCDC.
2018-06-21 downloaded from the CCDC.
;
_cell_angle_alpha 90
_cell_angle_beta 104.874(3)
_cell_angle_gamma 90
_cell_formula_units_Z 4
_cell_length_a 17.6073(5)
_cell_length_b 16.8138(5)
_cell_length_c 13.4071(8)
_cell_measurement_reflns_used 9820
_cell_measurement_temperature 120(2)
_cell_measurement_theta_max 29.63
_cell_measurement_theta_min 3.79
_cell_volume 3836.1(3)
_computing_cell_refinement 'STOE X-AREA'
_computing_data_collection 'STOE X-AREA'
_computing_data_reduction 'STOE X-RED'
_computing_molecular_graphics 'Ortep for Windows (Farrugia, 2012)'
_computing_publication_material 'WinGX publication routines (Farrugia, 2012)'
_computing_structure_refinement 'SHELXL-2013 (Sheldrick, 2013)'
_diffrn_ambient_temperature 120(2)
_diffrn_detector 'image plate (34 cm diameter)'
_diffrn_detector_area_resol_mean 6.67
_diffrn_detector_type STOE
_diffrn_measured_fraction_theta_full 0.983
_diffrn_measured_fraction_theta_max 0.984
_diffrn_measurement_device '2-circle goniometer'
_diffrn_measurement_device_type 'STOE IPDS 2T'
_diffrn_measurement_method 'rotation method'
_diffrn_radiation_monochromator 'parabolic x-ray mirror'
_diffrn_radiation_type MoK\a
_diffrn_radiation_wavelength 0.71073
_diffrn_reflns_av_R_equivalents 0.0371
_diffrn_reflns_av_unetI/netI 0.035
_diffrn_reflns_Laue_measured_fraction_full 0.983
_diffrn_reflns_Laue_measured_fraction_max 0.984
_diffrn_reflns_limit_h_max 22
_diffrn_reflns_limit_h_min -17
_diffrn_reflns_limit_k_max 20
_diffrn_reflns_limit_k_min -21
_diffrn_reflns_limit_l_max 17
_diffrn_reflns_limit_l_min -17
_diffrn_reflns_number 18986
_diffrn_reflns_point_group_measured_fraction_full 0.983
_diffrn_reflns_point_group_measured_fraction_max 0.984
_diffrn_reflns_theta_full 25.242
_diffrn_reflns_theta_max 26.995
_diffrn_reflns_theta_min 3.791
_diffrn_source 'GeniX Mo, 0.05 x 0.05 mm2 microfocus'
_exptl_absorpt_coefficient_mu 0.405
_exptl_absorpt_correction_type none
_exptl_crystal_colour green
_exptl_crystal_density_diffrn 1.207
_exptl_crystal_description block
_exptl_crystal_F_000 1488
_exptl_crystal_size_max 0.23
_exptl_crystal_size_mid 0.22
_exptl_crystal_size_min 0.21
_refine_diff_density_max 0.616
_refine_diff_density_min -0.526
_refine_diff_density_rms 0.076
_refine_ls_extinction_method none
_refine_ls_goodness_of_fit_ref 1.044
_refine_ls_hydrogen_treatment mixed
_refine_ls_matrix_type full
_refine_ls_number_parameters 410
_refine_ls_number_reflns 8251
_refine_ls_number_restraints 0
_refine_ls_restrained_S_all 1.044
_refine_ls_R_factor_all 0.0584
_refine_ls_R_factor_gt 0.0468
_refine_ls_shift/su_max 0.001
_refine_ls_shift/su_mean 0
_refine_ls_structure_factor_coef Fsqd
_refine_ls_weighting_details
;
 w=1/[\s^2^(Fo^2^)+(0.0925P)^2^+2.3492P]
 where P=(Fo^2^+2Fc^2^)/3
;
_refine_ls_weighting_scheme calc
_refine_ls_wR_factor_gt 0.1324
_refine_ls_wR_factor_ref 0.1497
_reflns_Friedel_coverage 0
_reflns_number_gt 6822
_reflns_number_total 8251
_reflns_threshold_expression 'I > 2\s(I)'
_cod_data_source_file c8dt01833b2.cif
_cod_data_source_block za11a
_cod_depositor_comments 'Adding full bibliography for 7046819--7046822.cif.'
_cod_original_sg_symbol_H-M 'P 21/c'
_cod_database_code 7046822
_shelx_estimated_absorpt_t_min 0.913
_shelx_estimated_absorpt_t_max 0.92

loop_
_symmetry_equiv_pos_as_xyz
x,y,z
-x,1/2+y,1/2-z
-x,-y,-z
x,1/2-y,1/2+z

loop_
_atom_site_label
_atom_site_type_symbol
_atom_site_fract_x
_atom_site_fract_y
_atom_site_fract_z
_atom_site_U_iso_or_equiv
_atom_site_adp_type
_atom_site_occupancy
_atom_site_site_symmetry_order
_atom_site_calc_flag
_atom_site_refinement_flags_posn
_atom_site_refinement_flags_adp
C1 C 0.61241(13) 0.54647(12) 0.36726(15) 0.0229(4) Uani 1 1 d . .
C2 C 0.57993(13) 0.62064(13) 0.38139(17) 0.0265(4) Uani 1 1 d . .
C3 C 0.58307(15) 0.64482(14) 0.48173(18) 0.0317(5) Uani 1 1 d . .
H3 H 0.5629 0.6955 0.4932 0.038 Uiso 1 1 calc R U
C4 C 0.61518(17) 0.59594(16) 0.56508(18) 0.0367(5) Uani 1 1 d . .
H4 H 0.6175 0.6134 0.6332 0.044 Uiso 1 1 calc R U
C5 C 0.64377(16) 0.52178(15) 0.54908(18) 0.0351(5) Uani 1 1 d . .
H5 H 0.664 0.488 0.6065 0.042 Uiso 1 1 calc R U
C6 C 0.64361(13) 0.49564(13) 0.45074(16) 0.0259(4) Uani 1 1 d . .
C7 C 0.54167(15) 0.67565(13) 0.29318(17) 0.0296(5) Uani 1 1 d . .
H7 H 0.5394 0.6472 0.227 0.036 Uiso 1 1 calc R U
C8 C 0.45691(16) 0.69537(17) 0.2963(2) 0.0410(6) Uani 1 1 d . .
H8A H 0.433 0.7308 0.2387 0.062 Uiso 1 1 calc R U
H8B H 0.4575 0.7217 0.3617 0.062 Uiso 1 1 calc R U
H8C H 0.4263 0.6462 0.2904 0.062 Uiso 1 1 calc R U
C9 C 0.58879(18) 0.75221(14) 0.2944(2) 0.0399(6) Uani 1 1 d . .
H9A H 0.5622 0.7861 0.2364 0.06 Uiso 1 1 calc R U
H9B H 0.6416 0.7391 0.2881 0.06 Uiso 1 1 calc R U
H9C H 0.5928 0.7806 0.3594 0.06 Uiso 1 1 calc R U
C10 C 0.67456(15) 0.41358(14) 0.43573(17) 0.0306(5) Uani 1 1 d . .
H10 H 0.6926 0.4145 0.3708 0.037 Uiso 1 1 calc R U
C11 C 0.6092(2) 0.35211(16) 0.4224(3) 0.0552(8) Uani 1 1 d . .
H11A H 0.6299 0.2994 0.4126 0.083 Uiso 1 1 calc R U
H11B H 0.5666 0.3657 0.3619 0.083 Uiso 1 1 calc R U
H11C H 0.589 0.3516 0.484 0.083 Uiso 1 1 calc R U
C12 C 0.74376(19) 0.3879(2) 0.5235(3) 0.0559(8) Uani 1 1 d . .
H12A H 0.7609 0.3346 0.5092 0.084 Uiso 1 1 calc R U
H12B H 0.7277 0.3871 0.5883 0.084 Uiso 1 1 calc R U
H12C H 0.7872 0.4256 0.5294 0.084 Uiso 1 1 calc R U
C13 C 0.77746(12) 0.42007(13) 0.09969(16) 0.0249(4) Uani 1 1 d . .
C14 C 0.82678(14) 0.36752(14) 0.16838(17) 0.0287(5) Uani 1 1 d . .
C15 C 0.88858(15) 0.33214(16) 0.13777(19) 0.0348(5) Uani 1 1 d . .
H15 H 0.9216 0.2954 0.1827 0.042 Uiso 1 1 calc R U
C16 C 0.90315(15) 0.34924(16) 0.04318(19) 0.0355(5) Uani 1 1 d . .
H16 H 0.9452 0.3241 0.0232 0.043 Uiso 1 1 calc R U
C17 C 0.85545(14) 0.40360(16) -0.02190(18) 0.0331(5) Uani 1 1 d . .
H17 H 0.8664 0.4164 -0.0858 0.04 Uiso 1 1 calc R U
C18 C 0.79210(13) 0.43984(14) 0.00398(17) 0.0282(5) Uani 1 1 d . .
C19 C 0.81290(15) 0.34806(15) 0.27298(18) 0.0329(5) Uani 1 1 d . .
H19 H 0.7824 0.3932 0.2921 0.04 Uiso 1 1 calc R U
C20 C 0.7639(2) 0.2741(2) 0.2688(2) 0.0607(9) Uani 1 1 d . .
H20A H 0.7559 0.2635 0.3372 0.091 Uiso 1 1 calc R U
H20B H 0.791 0.2289 0.2472 0.091 Uiso 1 1 calc R U
H20C H 0.7129 0.2818 0.2191 0.091 Uiso 1 1 calc R U
C21 C 0.88935(18) 0.3414(2) 0.3572(2) 0.0467(7) Uani 1 1 d . .
H21A H 0.92 0.3902 0.359 0.07 Uiso 1 1 calc R U
H21B H 0.9197 0.2959 0.3427 0.07 Uiso 1 1 calc R U
H21C H 0.8775 0.3337 0.4241 0.07 Uiso 1 1 calc R U
C22 C 0.74158(14) 0.49858(15) -0.07113(16) 0.0320(5) Uani 1 1 d . .
H22 H 0.6914 0.5063 -0.0504 0.038 Uiso 1 1 calc R U
C23 C 0.72094(16) 0.4674(2) -0.18194(18) 0.0443(7) Uani 1 1 d . .
H23A H 0.6885 0.5067 -0.2278 0.066 Uiso 1 1 calc R U
H23B H 0.6917 0.4174 -0.1856 0.066 Uiso 1 1 calc R U
H23C H 0.7693 0.458 -0.2035 0.066 Uiso 1 1 calc R U
C24 C 0.78197(17) 0.57981(17) -0.0669(2) 0.0400(6) Uani 1 1 d . .
H24A H 0.7481 0.6161 -0.116 0.06 Uiso 1 1 calc R U
H24B H 0.8321 0.5735 -0.0851 0.06 Uiso 1 1 calc R U
H24C H 0.7915 0.6017 0.003 0.06 Uiso 1 1 calc R U
C25 C 0.47902(13) 0.48093(14) 0.22059(18) 0.0285(4) Uani 1 1 d . .
H25A H 0.4793 0.5116 0.2828 0.043 Uiso 1 1 calc R U
H25B H 0.4638 0.4259 0.2297 0.043 Uiso 1 1 calc R U
H25C H 0.4413 0.5045 0.1612 0.043 Uiso 1 1 calc R U
C26 C 0.56025(12) 0.48215(12) 0.20218(15) 0.0217(4) Uani 1 1 d . .
C27 C 0.57019(13) 0.44063(12) 0.11558(16) 0.0245(4) Uani 1 1 d . .
C28 C 0.63928(13) 0.42016(13) 0.08726(15) 0.0237(4) Uani 1 1 d . .
C29 C 0.63082(14) 0.35451(15) 0.00829(18) 0.0322(5) Uani 1 1 d . .
H29A H 0.6818 0.3445 -0.0061 0.048 Uiso 1 1 calc R U
H29B H 0.5926 0.3705 -0.0555 0.048 Uiso 1 1 calc R U
H29C H 0.6125 0.3059 0.0352 0.048 Uiso 1 1 calc R U
C30 C 0.92934(14) 0.56558(14) 0.26057(19) 0.0317(5) Uani 1 1 d . .
C31 C 0.97454(15) 0.56029(17) 0.3624(2) 0.0395(6) Uani 1 1 d . .
H31 H 0.9553 0.5829 0.4161 0.047 Uiso 1 1 calc R U
C32 C 1.04670(17) 0.52271(19) 0.3864(2) 0.0483(7) Uani 1 1 d . .
H32 H 1.0769 0.5202 0.4561 0.058 Uiso 1 1 calc R U
C33 C 1.07514(17) 0.48853(18) 0.3090(3) 0.0507(7) Uani 1 1 d . .
H33 H 1.1247 0.4625 0.3255 0.061 Uiso 1 1 calc R U
C34 C 1.03083(17) 0.49262(18) 0.2073(3) 0.0469(7) Uani 1 1 d . .
H34 H 1.0499 0.4692 0.154 0.056 Uiso 1 1 calc R U
C35 C 0.95879(15) 0.53097(17) 0.1837(2) 0.0386(6) Uani 1 1 d . .
H35 H 0.9289 0.5337 0.1139 0.046 Uiso 1 1 calc R U
C37 C 0.86284(15) 0.72446(15) 0.2100(2) 0.0379(6) Uani 1 1 d . .
C38 C 0.9142(2) 0.72775(19) 0.1334(3) 0.0529(8) Uani 1 1 d . .
H38A H 0.8851 0.7056 0.067 0.079 Uiso 1 1 calc R U
H38B H 0.9622 0.6967 0.1605 0.079 Uiso 1 1 calc R U
H38C H 0.9282 0.7831 0.1239 0.079 Uiso 1 1 calc R U
C39 C 0.90755(18) 0.75863(18) 0.3133(3) 0.0506(7) Uani 1 1 d . .
H39A H 0.9557 0.7278 0.3403 0.076 Uiso 1 1 calc R U
H39B H 0.8746 0.7559 0.3621 0.076 Uiso 1 1 calc R U
H39C H 0.9211 0.8142 0.3043 0.076 Uiso 1 1 calc R U
C40 C 0.78740(18) 0.77216(18) 0.1681(3) 0.0575(9) Uani 1 1 d . .
H40A H 0.7586 0.7501 0.1015 0.086 Uiso 1 1 calc R U
H40B H 0.8007 0.8278 0.1591 0.086 Uiso 1 1 calc R U
H40C H 0.7545 0.7691 0.217 0.086 Uiso 1 1 calc R U
N1 N 0.61898(11) 0.52154(10) 0.26655(13) 0.0222(3) Uani 1 1 d . .
N2 N 0.70975(11) 0.45329(10) 0.12767(13) 0.0222(3) Uani 1 1 d . .
P1 P 0.77795(4) 0.60655(4) 0.34764(4) 0.03159(15) Uani 1 1 d . .
P2 P 0.83480(3) 0.61765(3) 0.22816(4) 0.02753(14) Uani 1 1 d . .
Cl1 Cl 0.62484(3) 0.64403(3) 0.06792(4) 0.03070(14) Uani 1 1 d . .
Ti1 Ti 0.69814(2) 0.56159(2) 0.19190(3) 0.02111(11) Uani 1 1 d . .
H27 H 0.5210(16) 0.4173(16) 0.075(2) 0.026(6) Uiso 1 1 d . .

loop_
_atom_site_aniso_label
_atom_site_aniso_U_11
_atom_site_aniso_U_22
_atom_site_aniso_U_33
_atom_site_aniso_U_23
_atom_site_aniso_U_13
_atom_site_aniso_U_12
C1 0.0256(10) 0.0216(10) 0.0237(9) -0.0016(7) 0.0105(8) -0.0028(8)
C2 0.0291(11) 0.0217(10) 0.0318(11) -0.0023(8) 0.0135(9) -0.0034(8)
C3 0.0413(13) 0.0232(11) 0.0348(11) -0.0058(8) 0.0175(10) -0.0034(9)
C4 0.0516(15) 0.0335(13) 0.0282(11) -0.0071(9) 0.0157(10) -0.0034(11)
C5 0.0461(14) 0.0349(12) 0.0266(10) 0.0004(9) 0.0138(10) 0.0015(11)
C6 0.0289(11) 0.0245(10) 0.0264(10) -0.0003(8) 0.0108(8) -0.0013(8)
C7 0.0383(12) 0.0216(10) 0.0320(11) -0.0004(8) 0.0148(9) 0.0030(9)
C8 0.0396(14) 0.0395(14) 0.0451(14) 0.0013(11) 0.0131(11) 0.0092(11)
C9 0.0544(16) 0.0236(11) 0.0477(14) 0.0016(10) 0.0240(12) 0.0027(11)
C10 0.0391(13) 0.0272(11) 0.0275(10) 0.0033(8) 0.0120(9) 0.0049(9)
C11 0.0543(18) 0.0246(13) 0.079(2) 0.0004(13) 0.0034(16) -0.0009(12)
C12 0.0450(17) 0.0560(19) 0.0563(17) -0.0079(14) -0.0059(14) 0.0180(14)
C13 0.0211(10) 0.0263(10) 0.0270(10) -0.0046(8) 0.0057(8) 0.0005(8)
C14 0.0285(11) 0.0265(11) 0.0308(11) -0.0014(8) 0.0072(9) 0.0026(9)
C15 0.0296(12) 0.0377(13) 0.0377(12) 0.0007(10) 0.0096(10) 0.0085(10)
C16 0.0282(11) 0.0425(14) 0.0388(12) -0.0040(10) 0.0137(10) 0.0092(10)
C17 0.0301(12) 0.0402(13) 0.0304(11) -0.0044(9) 0.0104(9) 0.0021(10)
C18 0.0249(10) 0.0337(12) 0.0262(10) -0.0039(8) 0.0070(8) 0.0004(9)
C19 0.0319(12) 0.0346(12) 0.0333(11) 0.0048(9) 0.0102(9) 0.0076(10)
C20 0.068(2) 0.071(2) 0.0428(15) 0.0034(14) 0.0135(14) -0.0293(18)
C21 0.0402(15) 0.0621(19) 0.0368(13) 0.0029(12) 0.0081(11) -0.0004(13)
C22 0.0289(11) 0.0436(13) 0.0247(10) 0.0027(9) 0.0091(8) 0.0063(10)
C23 0.0360(13) 0.0718(19) 0.0251(11) -0.0024(11) 0.0080(10) 0.0063(13)
C24 0.0418(14) 0.0425(14) 0.0395(13) 0.0104(11) 0.0171(11) 0.0042(11)
C25 0.0241(10) 0.0286(11) 0.0355(11) -0.0028(8) 0.0125(9) -0.0050(8)
C26 0.0212(9) 0.0176(9) 0.0263(9) 0.0021(7) 0.0062(8) 0.0007(7)
C27 0.0222(10) 0.0241(10) 0.0253(9) -0.0029(7) 0.0025(8) -0.0011(8)
C28 0.0261(10) 0.0214(10) 0.0229(9) -0.0018(7) 0.0050(8) 0.0006(8)
C29 0.0301(12) 0.0330(12) 0.0341(11) -0.0135(9) 0.0093(9) -0.0032(9)
C30 0.0253(11) 0.0298(11) 0.0414(12) -0.0032(9) 0.0114(9) -0.0037(9)
C31 0.0308(12) 0.0437(14) 0.0427(14) 0.0001(11) 0.0066(10) -0.0034(11)
C32 0.0332(14) 0.0512(17) 0.0554(16) 0.0059(13) 0.0020(12) 0.0013(12)
C33 0.0295(13) 0.0407(15) 0.079(2) -0.0001(14) 0.0093(14) 0.0014(11)
C34 0.0330(14) 0.0421(15) 0.0704(19) -0.0127(13) 0.0221(13) -0.0016(11)
C35 0.0305(12) 0.0400(14) 0.0468(14) -0.0085(11) 0.0125(11) -0.0033(10)
C37 0.0296(12) 0.0307(12) 0.0552(15) 0.0016(10) 0.0140(11) -0.0083(10)
C38 0.0566(18) 0.0432(16) 0.0662(19) 0.0066(13) 0.0290(15) -0.0167(14)
C39 0.0437(16) 0.0386(15) 0.0693(19) -0.0107(13) 0.0141(14) -0.0141(12)
C40 0.0376(15) 0.0311(14) 0.100(3) 0.0139(15) 0.0112(16) -0.0076(12)
N1 0.0259(9) 0.0193(8) 0.0225(8) 0.0000(6) 0.0085(7) -0.0012(7)
N2 0.0221(8) 0.0234(8) 0.0218(8) -0.0023(6) 0.0068(6) 0.0003(7)
P1 0.0272(3) 0.0396(3) 0.0289(3) -0.0091(2) 0.0089(2) -0.0083(2)
P2 0.0242(3) 0.0261(3) 0.0335(3) -0.0022(2) 0.0096(2) -0.0047(2)
Cl1 0.0330(3) 0.0265(3) 0.0320(3) 0.00699(19) 0.0072(2) 0.0019(2)
Ti1 0.0218(2) 0.01939(19) 0.02294(19) -0.00045(12) 0.00718(14) -0.00128(13)

loop_
_atom_type_symbol
_atom_type_description
_atom_type_scat_dispersion_real
_atom_type_scat_dispersion_imag
_atom_type_scat_source
C C 0.0033 0.0016 'International Tables Vol C Tables 4.2.6.8 and 6.1.1.4'
H H 0 0 'International Tables Vol C Tables 4.2.6.8 and 6.1.1.4'
N N 0.0061 0.0033 'International Tables Vol C Tables 4.2.6.8 and 6.1.1.4'
P P 0.1023 0.0942 'International Tables Vol C Tables 4.2.6.8 and 6.1.1.4'
Cl Cl 0.1484 0.1585 'International Tables Vol C Tables 4.2.6.8 and 6.1.1.4'
Ti Ti 0.2776 0.4457 'International Tables Vol C Tables 4.2.6.8 and 6.1.1.4'

loop_
_geom_angle_atom_site_label_1
_geom_angle_atom_site_label_2
_geom_angle_atom_site_label_3
_geom_angle
C6 C1 C2 121.52(19)
C6 C1 N1 117.33(18)
C2 C1 N1 121.07(18)
C3 C2 C1 118.2(2)
C3 C2 C7 118.3(2)
C1 C2 C7 123.44(19)
C4 C3 C2 120.8(2)
C5 C4 C3 120.0(2)
C4 C5 C6 121.4(2)
C5 C6 C1 118.0(2)
C5 C6 C10 120.1(2)
C1 C6 C10 121.94(18)
C2 C7 C9 112.0(2)
C2 C7 C8 110.5(2)
C9 C7 C8 110.2(2)
C6 C10 C12 113.5(2)
C6 C10 C11 110.3(2)
C12 C10 C11 109.2(2)
C14 C13 C18 121.2(2)
C14 C13 N2 118.93(19)
C18 C13 N2 119.89(19)
C15 C14 C13 118.3(2)
C15 C14 C19 120.2(2)
C13 C14 C19 121.4(2)
C16 C15 C14 121.6(2)
C15 C16 C17 119.2(2)
C16 C17 C18 121.8(2)
C17 C18 C13 118.0(2)
C17 C18 C22 119.3(2)
C13 C18 C22 122.8(2)
C20 C19 C14 111.7(2)
C20 C19 C21 110.9(2)
C14 C19 C21 112.3(2)
C18 C22 C23 111.9(2)
C18 C22 C24 111.5(2)
C23 C22 C24 109.5(2)
N1 C26 C27 122.63(19)
N1 C26 C25 120.50(19)
C27 C26 C25 116.88(18)
C26 C27 C28 130.16(19)
N2 C28 C27 124.31(19)
N2 C28 C29 120.1(2)
C27 C28 C29 115.57(19)
C35 C30 C31 118.0(2)
C35 C30 P2 120.8(2)
C31 C30 P2 121.19(19)
C32 C31 C30 121.1(3)
C31 C32 C33 120.1(3)
C34 C33 C32 119.6(3)
C35 C34 C33 119.9(3)
C34 C35 C30 121.2(3)
C39 C37 C38 109.9(2)
C39 C37 C40 109.5(3)
C38 C37 C40 109.9(3)
C39 C37 P2 109.4(2)
C38 C37 P2 109.8(2)
C40 C37 P2 108.29(17)
C26 N1 C1 120.74(18)
C26 N1 Ti1 111.15(13)
C1 N1 Ti1 126.45(13)
C28 N2 C13 118.17(17)
C28 N2 Ti1 110.96(14)
C13 N2 Ti1 128.97(14)
P2 P1 Ti1 68.95(2)
C30 P2 C37 103.45(11)
C30 P2 P1 110.98(9)
C37 P2 P1 111.87(9)
C30 P2 Ti1 129.30(8)
C37 P2 Ti1 126.79(8)
P1 P2 Ti1 59.66(2)
N1 Ti1 N2 93.88(7)
N1 Ti1 Cl1 103.20(5)
N2 Ti1 Cl1 109.36(5)
N1 Ti1 P1 89.90(5)
N2 Ti1 P1 124.39(5)
Cl1 Ti1 P1 123.59(3)
N1 Ti1 P2 140.74(5)
N2 Ti1 P2 102.77(5)
Cl1 Ti1 P2 104.27(2)
P1 Ti1 P2 51.39(2)

loop_
_geom_bond_atom_site_label_1
_geom_bond_atom_site_label_2
_geom_bond_distance
C1 C6 1.403(3)
C1 C2 1.405(3)
C1 N1 1.447(3)
C2 C3 1.393(3)
C2 C7 1.516(3)
C3 C4 1.385(4)
C4 C5 1.382(4)
C5 C6 1.389(3)
C6 C10 1.516(3)
C7 C9 1.529(3)
C7 C8 1.540(4)
C10 C12 1.523(4)
C10 C11 1.523(4)
C13 C14 1.404(3)
C13 C18 1.412(3)
C13 N2 1.450(3)
C14 C15 1.391(3)
C14 C19 1.520(3)
C15 C16 1.387(4)
C16 C17 1.388(4)
C17 C18 1.391(3)
C18 C22 1.523(3)
C19 C20 1.506(4)
C19 C21 1.523(4)
C22 C23 1.529(3)
C22 C24 1.534(4)
C25 C26 1.513(3)
C26 N1 1.340(3)
C26 C27 1.404(3)
C27 C28 1.407(3)
C28 N2 1.341(3)
C28 C29 1.510(3)
C30 C35 1.394(4)
C30 C31 1.395(4)
C30 P2 1.832(3)
C31 C32 1.381(4)
C32 C33 1.388(5)
C33 C34 1.388(4)
C34 C35 1.385(4)
C37 C39 1.520(4)
C37 C38 1.533(4)
C37 C40 1.530(4)
C37 P2 1.895(3)
N1 Ti1 2.0283(18)
N2 Ti1 2.0468(18)
P1 P2 2.1037(8)
P1 Ti1 2.3237(7)
P2 Ti1 2.5128(7)
Cl1 Ti1 2.2910(6)

loop_
_geom_torsion_atom_site_label_1
_geom_torsion_atom_site_label_2
_geom_torsion_atom_site_label_3
_geom_torsion_atom_site_label_4
_geom_torsion
C6 C1 C2 C3 3.3(3)
N1 C1 C2 C3 -173.1(2)
C6 C1 C2 C7 -176.6(2)
N1 C1 C2 C7 6.9(3)
C1 C2 C3 C4 -2.0(4)
C7 C2 C3 C4 178.0(2)
C2 C3 C4 C5 -0.8(4)
C3 C4 C5 C6 2.2(4)
C4 C5 C6 C1 -0.9(4)
C4 C5 C6 C10 -179.3(2)
C2 C1 C6 C5 -1.9(3)
N1 C1 C6 C5 174.6(2)
C2 C1 C6 C10 176.5(2)
N1 C1 C6 C10 -7.0(3)
C3 C2 C7 C9 66.9(3)
C1 C2 C7 C9 -113.1(2)
C3 C2 C7 C8 -56.4(3)
C1 C2 C7 C8 123.6(2)
C5 C6 C10 C12 -35.1(3)
C1 C6 C10 C12 146.6(3)
C5 C6 C10 C11 87.9(3)
C1 C6 C10 C11 -90.5(3)
C18 C13 C14 C15 -3.1(3)
N2 C13 C14 C15 176.0(2)
C18 C13 C14 C19 178.0(2)
N2 C13 C14 C19 -3.0(3)
C13 C14 C15 C16 1.6(4)
C19 C14 C15 C16 -179.4(2)
C14 C15 C16 C17 0.7(4)
C15 C16 C17 C18 -1.7(4)
C16 C17 C18 C13 0.3(4)
C16 C17 C18 C22 -179.6(2)
C14 C13 C18 C17 2.1(3)
N2 C13 C18 C17 -176.9(2)
C14 C13 C18 C22 -178.0(2)
N2 C13 C18 C22 3.0(3)
C15 C14 C19 C20 -85.3(3)
C13 C14 C19 C20 93.6(3)
C15 C14 C19 C21 39.9(3)
C13 C14 C19 C21 -141.2(2)
C17 C18 C22 C23 45.3(3)
C13 C18 C22 C23 -134.5(2)
C17 C18 C22 C24 -77.6(3)
C13 C18 C22 C24 102.5(3)
N1 C26 C27 C28 11.5(4)
C25 C26 C27 C28 -168.6(2)
C26 C27 C28 N2 -16.4(4)
C26 C27 C28 C29 161.6(2)
C35 C30 C31 C32 0.7(4)
P2 C30 C31 C32 -178.4(2)
C30 C31 C32 C33 -0.7(4)
C31 C32 C33 C34 0.3(5)
C32 C33 C34 C35 0.3(5)
C33 C34 C35 C30 -0.3(4)
C31 C30 C35 C34 -0.2(4)
P2 C30 C35 C34 178.9(2)
C27 C26 N1 C1 -164.48(19)
C25 C26 N1 C1 15.6(3)
C27 C26 N1 Ti1 29.3(2)
C25 C26 N1 Ti1 -150.61(16)
C6 C1 N1 C26 94.3(2)
C2 C1 N1 C26 -89.1(2)
C6 C1 N1 Ti1 -101.7(2)
C2 C1 N1 Ti1 74.9(2)
C27 C28 N2 C13 173.1(2)
C29 C28 N2 C13 -4.9(3)
C27 C28 N2 Ti1 -21.1(3)
C29 C28 N2 Ti1 160.87(16)
C14 C13 N2 C28 -99.5(2)
C18 C13 N2 C28 79.5(3)
C14 C13 N2 Ti1 97.7(2)
C18 C13 N2 Ti1 -83.2(2)
C35 C30 P2 C37 -91.6(2)
C31 C30 P2 C37 87.5(2)
C35 C30 P2 P1 148.30(19)
C31 C30 P2 P1 -32.6(2)
C35 C30 P2 Ti1 81.0(2)
C31 C30 P2 Ti1 -100.0(2)
C39 C37 P2 C30 -68.3(2)
C38 C37 P2 C30 52.4(2)
C40 C37 P2 C30 172.4(2)
C39 C37 P2 P1 51.2(2)
C38 C37 P2 P1 171.90(18)
C40 C37 P2 P1 -68.1(2)
C39 C37 P2 Ti1 118.93(18)
C38 C37 P2 Ti1 -120.41(19)
C40 C37 P2 Ti1 -0.4(3)
